data_7230103
loop_
_publ_author_name
'Hachu\/la, Barbara'
'Zubko, Maciej'
'Zajdel, Pawe\/l'
'Ksi\;a\.zek, Maria'
'Kusz, Joachim'
'Starczewska, Oliwia'
'Janek, Joanna'
'Pisarski, Wojciech'

_publ_section_title
;
 Polymorphs of oxindole as the core structures in bioactive compounds
;
_journal_issue 12
_journal_name_full CrystEngComm
_journal_page_first 1739
_journal_paper_doi 10.1039/C7CE01237C
_journal_volume 20
_journal_year 2018
_chemical_formula_moiety 'C8 H7 N O'
_chemical_formula_sum 'C8 H7 N O'
_chemical_formula_weight 133.15
_chemical_name_common 2-oxindole
_chemical_name_systematic
;
indolin-2-one
;
_space_group_IT_number 14
_space_group_name_Hall '-P 2ybc'
_space_group_name_H-M_alt 'P 1 21/c 1'
_symmetry_cell_setting monoclinic
_symmetry_space_group_name_Hall '-P 2ybc'
_symmetry_space_group_name_H-M 'P 1 21/c 1'
_atom_sites_solution_hydrogens geom
_atom_sites_solution_primary direct
_atom_sites_solution_secondary difmap
_audit_block_doi 10.5517/ccwfk83
_audit_creation_method SHELXL-97
_audit_update_record
;
2011-03-14 deposited with the CCDC.
2018-02-09 downloaded from the CCDC.
;
_cell_angle_alpha 90.00
_cell_angle_beta 111.406(5)
_cell_angle_gamma 90.00
_cell_formula_units_Z 8
_cell_length_a 12.7471(5)
_cell_length_b 8.2941(3)
_cell_length_c 13.5772(6)
_cell_measurement_reflns_used 3042
_cell_measurement_temperature 296(1)
_cell_measurement_theta_max 34.4746
_cell_measurement_theta_min 3.0417
_cell_volume 1336.44(10)
_computing_cell_refinement
;
CrysAlis RED, Oxford Diffraction Ltd.,
Version 1.171.32.29
;
_computing_data_collection
;
CrysAlis CCD, Oxford Diffraction Ltd.,
Version 1.171.32.29
;
_computing_data_reduction
;
CrysAlis RED, Oxford Diffraction Ltd.,
Version 1.171.32.29
;
_computing_structure_refinement 'SHELXL-97 (Sheldrick, 2008)'
_computing_structure_solution 'SHELXS-97 (Sheldrick, 2008)'
_diffrn_ambient_temperature 296(1)
_diffrn_detector_area_resol_mean 16.0328
_diffrn_measured_fraction_theta_full 0.997
_diffrn_measured_fraction_theta_max 0.997
_diffrn_measurement_device_type
;
Oxford Diffraction Diffractometer with Sapphire3 detector
;
_diffrn_measurement_method '\w - scan'
_diffrn_radiation_monochromator graphite
_diffrn_radiation_source 'fine-focus sealed tube'
_diffrn_radiation_type MoK\a
_diffrn_radiation_wavelength 0.71073
_diffrn_reflns_av_R_equivalents 0.0274
_diffrn_reflns_av_sigmaI/netI 0.0350
_diffrn_reflns_limit_h_max 13
_diffrn_reflns_limit_h_min -15
_diffrn_reflns_limit_k_max 9
_diffrn_reflns_limit_k_min -9
_diffrn_reflns_limit_l_max 15
_diffrn_reflns_limit_l_min -16
_diffrn_reflns_number 8578
_diffrn_reflns_theta_full 25.00
_diffrn_reflns_theta_max 25.06
_diffrn_reflns_theta_min 3.05
_exptl_absorpt_coefficient_mu 0.089
_exptl_absorpt_correction_T_max 0.9687
_exptl_absorpt_correction_T_min 0.9670
_exptl_absorpt_correction_type multi-scan
_exptl_absorpt_process_details
;
CrysAlis RED, Oxford Diffraction Ltd.,
Version 1.171.32.29
Empirical absorption correction using spherical harmonics,
implemented in SCALE3 ABSPACK scaling algorithm.
;
_exptl_crystal_colour colourless
_exptl_crystal_density_diffrn 1.323
_exptl_crystal_density_method 'not measured'
_exptl_crystal_description polyhedron
_exptl_crystal_F_000 560
_exptl_crystal_size_max 0.38
_exptl_crystal_size_mid 0.36
_exptl_crystal_size_min 0.36
_refine_diff_density_max 0.108
_refine_diff_density_min -0.104
_refine_diff_density_rms 0.024
_refine_ls_extinction_coef 0.0132(8)
_refine_ls_extinction_expression Fc^*^=kFc[1+0.001xFc^2^\l^3^/sin(2\q)]^-1/4^
_refine_ls_extinction_method SHELXL
_refine_ls_goodness_of_fit_ref 1.012
_refine_ls_hydrogen_treatment mixed
_refine_ls_matrix_type full
_refine_ls_number_parameters 194
_refine_ls_number_reflns 2359
_refine_ls_number_restraints 0
_refine_ls_restrained_S_all 1.012
_refine_ls_R_factor_all 0.0538
_refine_ls_R_factor_gt 0.0316
_refine_ls_shift/su_max 0.001
_refine_ls_shift/su_mean 0.000
_refine_ls_structure_factor_coef Fsqd
_refine_ls_weighting_details 'calc w=1/[\s^2^(Fo^2^)+(0.0208P)^2^+0.0526P] where P=(Fo^2^+2Fc^2^)/3'
_refine_ls_weighting_scheme calc
_refine_ls_wR_factor_gt 0.0585
_refine_ls_wR_factor_ref 0.0607
_reflns_number_gt 1565
_reflns_number_total 2359
_reflns_threshold_expression >2sigma(I)
_cod_data_source_file c7ce01237c3.cif
_cod_data_source_block shelxl1
_cod_depositor_comments 'Adding full bibliography for 7230098--7230105.cif.'
_cod_original_cell_volume 1336.44(9)
_cod_database_code 7230103

loop_
_symmetry_equiv_pos_as_xyz
'x, y, z'
'-x, y+1/2, -z+1/2'
'-x, -y, -z'
'x, -y-1/2, z-1/2'

loop_
_atom_site_label
_atom_site_type_symbol
_atom_site_fract_x
_atom_site_fract_y
_atom_site_fract_z
_atom_site_U_iso_or_equiv
_atom_site_adp_type
_atom_site_occupancy
_atom_site_symmetry_multiplicity
_atom_site_calc_flag
_atom_site_refinement_flags
O1 O 0.33627(7) 1.02986(12) 1.10381(7) 0.0590(3) Uani 1 1 d .
N1 N 0.20373(9) 0.95517(15) 0.94423(9) 0.0468(3) Uani 1 1 d .
H1N H 0.2408(11) 0.9920(15) 0.9047(10) 0.056 Uiso 1 1 d .
C1 C 0.10263(10) 0.86847(15) 0.90743(10) 0.0415(3) Uani 1 1 d .
C2 C 0.03583(11) 0.83266(17) 0.80444(10) 0.0514(4) Uani 1 1 d .
H2 H 0.0553 0.8662 0.7480 0.062 Uiso 1 1 calc R
C3 C -0.06164(11) 0.74459(18) 0.78809(12) 0.0579(4) Uani 1 1 d .
H3 H -0.1087 0.7194 0.7194 0.070 Uiso 1 1 calc R
C4 C -0.08973(12) 0.69411(19) 0.87140(13) 0.0658(5) Uani 1 1 d .
H4 H -0.1553 0.6348 0.8587 0.079 Uiso 1 1 calc R
C5 C -0.02099(11) 0.73097(19) 0.97453(11) 0.0629(4) Uani 1 1 d .
H5 H -0.0399 0.6961 1.0310 0.075 Uiso 1 1 calc R
C6 C 0.07514(10) 0.81930(17) 0.99228(10) 0.0449(4) Uani 1 1 d .
C7 C 0.16541(10) 0.88053(17) 1.09167(10) 0.0519(4) Uani 1 1 d .
H7A H 0.2020 0.7923 1.1385 0.062 Uiso 1 1 calc R
H7B H 0.1345 0.9551 1.1291 0.062 Uiso 1 1 calc R
C8 C 0.24664(11) 0.96488(17) 1.05075(11) 0.0464(4) Uani 1 1 d .
O1A O 0.66837(8) 0.92661(13) 1.17101(7) 0.0621(3) Uani 1 1 d .
N1A N 0.53892(9) 0.81359(14) 1.02099(9) 0.0452(3) Uani 1 1 d .
H1NA H 0.5667(10) 0.8575(15) 0.9763(10) 0.054 Uiso 1 1 d .
C1A C 0.44724(10) 0.70634(16) 0.99525(10) 0.0406(3) Uani 1 1 d .
C2A C 0.37767(11) 0.65301(18) 0.89746(10) 0.0516(4) Uani 1 1 d .
H2A H 0.3869 0.6877 0.8360 0.062 Uiso 1 1 calc R
C3A C 0.29331(12) 0.54577(19) 0.89386(12) 0.0601(4) Uani 1 1 d .
H3A H 0.2452 0.5069 0.8288 0.072 Uiso 1 1 calc R
C4A C 0.27923(12) 0.49565(19) 0.98459(12) 0.0641(5) Uani 1 1 d .
H4A H 0.2219 0.4235 0.9802 0.077 Uiso 1 1 calc R
C5A C 0.34969(11) 0.55162(18) 1.08278(12) 0.0578(4) Uani 1 1 d .
H5A H 0.3400 0.5175 1.1442 0.069 Uiso 1 1 calc R
C6A C 0.43400(10) 0.65829(16) 1.08786(10) 0.0429(3) Uani 1 1 d .
C7A C 0.52210(12) 0.7405(2) 1.17864(11) 0.0499(4) Uani 1 1 d .
H7AA H 0.5714(10) 0.6688(16) 1.2298(10) 0.060 Uiso 1 1 d .
H7BA H 0.4903(10) 0.8168(16) 1.2171(10) 0.060 Uiso 1 1 d .
C8A C 0.58674(11) 0.83845(17) 1.12649(11) 0.0462(4) Uani 1 1 d .

loop_
_atom_site_aniso_label
_atom_site_aniso_U_11
_atom_site_aniso_U_22
_atom_site_aniso_U_33
_atom_site_aniso_U_23
_atom_site_aniso_U_13
_atom_site_aniso_U_12
O1 0.0465(6) 0.0707(7) 0.0517(6) -0.0119(5) 0.0084(5) -0.0112(5)
N1 0.0414(7) 0.0597(8) 0.0392(7) -0.0033(6) 0.0147(5) -0.0090(6)
C1 0.0359(7) 0.0426(9) 0.0438(8) -0.0042(6) 0.0120(6) -0.0002(7)
C2 0.0530(9) 0.0571(10) 0.0422(9) -0.0040(7) 0.0152(7) -0.0045(8)
C3 0.0529(9) 0.0584(11) 0.0517(10) -0.0104(8) 0.0062(7) -0.0069(8)
C4 0.0529(9) 0.0695(12) 0.0700(12) -0.0028(9) 0.0167(9) -0.0199(8)
C5 0.0553(9) 0.0787(12) 0.0561(10) 0.0025(9) 0.0220(8) -0.0140(9)
C6 0.0394(8) 0.0517(9) 0.0434(8) -0.0007(7) 0.0147(6) 0.0004(7)
C7 0.0489(8) 0.0655(11) 0.0412(9) 0.0000(7) 0.0166(7) 0.0012(8)
C8 0.0413(8) 0.0501(9) 0.0444(9) -0.0064(7) 0.0117(7) 0.0027(7)
O1A 0.0550(6) 0.0794(8) 0.0495(6) -0.0011(6) 0.0162(5) -0.0145(6)
N1A 0.0481(7) 0.0523(8) 0.0393(7) 0.0077(6) 0.0208(5) -0.0017(6)
C1A 0.0378(7) 0.0418(9) 0.0449(9) 0.0077(6) 0.0182(6) 0.0071(7)
C2A 0.0534(9) 0.0603(11) 0.0428(9) 0.0041(7) 0.0194(7) 0.0019(8)
C3A 0.0524(9) 0.0672(11) 0.0562(10) -0.0011(9) 0.0144(8) -0.0054(8)
C4A 0.0533(9) 0.0695(12) 0.0719(12) 0.0065(9) 0.0257(9) -0.0107(8)
C5A 0.0563(9) 0.0666(11) 0.0567(10) 0.0143(8) 0.0280(8) 0.0007(9)
C6A 0.0401(8) 0.0487(9) 0.0421(8) 0.0103(7) 0.0175(6) 0.0072(7)
C7A 0.0503(9) 0.0612(11) 0.0403(9) 0.0103(7) 0.0193(7) 0.0059(8)
C8A 0.0430(8) 0.0527(10) 0.0420(9) 0.0053(7) 0.0145(7) 0.0068(7)

loop_
_atom_type_symbol
_atom_type_description
_atom_type_scat_dispersion_real
_atom_type_scat_dispersion_imag
_atom_type_scat_source
C C 0.0033 0.0016 'International Tables Vol C Tables 4.2.6.8 and 6.1.1.4'
H H 0.0000 0.0000 'International Tables Vol C Tables 4.2.6.8 and 6.1.1.4'
N N 0.0061 0.0033 'International Tables Vol C Tables 4.2.6.8 and 6.1.1.4'
O O 0.0106 0.0060 'International Tables Vol C Tables 4.2.6.8 and 6.1.1.4'

loop_
_citation_id
_citation_doi
_citation_year
1 10.1021/jp206073v 2011

loop_
_geom_angle_atom_site_label_1
_geom_angle_atom_site_label_2
_geom_angle_atom_site_label_3
_geom_angle
C8 N1 C1 111.94(12)
C8 N1 H1N 122.0(9)
C1 N1 H1N 125.7(8)
C2 C1 C6 122.09(13)
C2 C1 N1 128.36(13)
C6 C1 N1 109.55(12)
C1 C2 C3 117.48(13)
C1 C2 H2 121.3
C3 C2 H2 121.3
C4 C3 C2 121.14(13)
C4 C3 H3 119.4
C2 C3 H3 119.4
C3 C4 C5 120.43(14)
C3 C4 H4 119.8
C5 C4 H4 119.8
C6 C5 C4 119.31(14)
C6 C5 H5 120.3
C4 C5 H5 120.3
C5 C6 C1 119.54(12)
C5 C6 C7 132.76(13)
C1 C6 C7 107.70(12)
C6 C7 C8 103.20(11)
C6 C7 H7A 111.1
C8 C7 H7A 111.1
C6 C7 H7B 111.1
C8 C7 H7B 111.1
H7A C7 H7B 109.1
O1 C8 N1 125.47(13)
O1 C8 C7 126.95(12)
N1 C8 C7 107.58(11)
C8A N1A C1A 111.83(11)
C8A N1A H1NA 121.7(9)
C1A N1A H1NA 126.4(8)
C2A C1A C6A 122.33(13)
C2A C1A N1A 128.93(12)
C6A C1A N1A 108.74(11)
C1A C2A C3A 117.45(13)
C1A C2A H2A 121.3
C3A C2A H2A 121.3
C4A C3A C2A 121.19(14)
C4A C3A H3A 119.4
C2A C3A H3A 119.4
C3A C4A C5A 120.67(15)
C3A C4A H4A 119.7
C5A C4A H4A 119.7
C6A C5A C4A 118.93(14)
C6A C5A H5A 120.5
C4A C5A H5A 120.5
C5A C6A C1A 119.42(13)
C5A C6A C7A 132.33(12)
C1A C6A C7A 108.25(12)
C6A C7A C8A 103.52(11)
C6A C7A H7AA 114.4(8)
C8A C7A H7AA 110.5(8)
C6A C7A H7BA 113.3(7)
C8A C7A H7BA 107.5(8)
H7AA C7A H7BA 107.4(11)
O1A C8A N1A 125.63(13)
O1A C8A C7A 126.71(12)
N1A C8A C7A 107.66(12)

loop_
_geom_bond_atom_site_label_1
_geom_bond_atom_site_label_2
_geom_bond_distance
O1 C8 1.2304(14)
N1 C8 1.3491(16)
N1 C1 1.3991(16)
N1 H1N 0.889(13)
C1 C2 1.3782(16)
C1 C6 1.3824(17)
C2 C3 1.3875(18)
C2 H2 0.9300
C3 C4 1.371(2)
C3 H3 0.9300
C4 C5 1.3879(18)
C4 H4 0.9300
C5 C6 1.3715(17)
C5 H5 0.9300
C6 C7 1.5064(17)
C7 C8 1.5134(18)
C7 H7A 0.9700
C7 H7B 0.9700
O1A C8A 1.2344(15)
N1A C8A 1.3523(16)
N1A C1A 1.4075(16)
N1A H1NA 0.884(13)
C1A C2A 1.3731(17)
C1A C6A 1.3868(17)
C2A C3A 1.3825(18)
C2A H2A 0.9300
C3A C4A 1.3726(19)
C3A H3A 0.9300
C4A C5A 1.3876(18)
C4A H4A 0.9300
C5A C6A 1.3741(18)
C5A H5A 0.9300
C6A C7A 1.4949(18)
C7A C8A 1.5054(18)
C7A H7AA 0.955(12)
C7A H7BA 0.996(13)

loop_
_geom_hbond_atom_site_label_D
_geom_hbond_atom_site_label_H
_geom_hbond_atom_site_label_A
_geom_hbond_distance_DH
_geom_hbond_distance_HA
_geom_hbond_distance_DA
_geom_hbond_angle_DHA
_geom_hbond_site_symmetry_A
N1 H1N O1A 0.889(13) 1.929(13) 2.8159(15) 175.4(12) 3_677
N1A H1NA O1 0.884(13) 2.138(13) 3.0093(15) 168.4(11) 3_677
C7A H7AA O1 0.955(12) 2.424(13) 3.3382(17) 160.2(11) 2_647

loop_
_geom_torsion_atom_site_label_1
_geom_torsion_atom_site_label_2
_geom_torsion_atom_site_label_3
_geom_torsion_atom_site_label_4
_geom_torsion
C8 N1 C1 C2 -179.27(13)
C8 N1 C1 C6 0.83(16)
C6 C1 C2 C3 0.1(2)
N1 C1 C2 C3 -179.76(13)
C1 C2 C3 C4 -0.5(2)
C2 C3 C4 C5 0.3(2)
C3 C4 C5 C6 0.4(2)
C4 C5 C6 C1 -0.7(2)
C4 C5 C6 C7 179.15(14)
C2 C1 C6 C5 0.5(2)
N1 C1 C6 C5 -179.58(13)
C2 C1 C6 C7 -179.42(12)
N1 C1 C6 C7 0.50(15)
C5 C6 C7 C8 178.65(15)
C1 C6 C7 C8 -1.45(15)
C1 N1 C8 O1 177.68(13)
C1 N1 C8 C7 -1.76(15)
C6 C7 C8 O1 -177.50(13)
C6 C7 C8 N1 1.93(15)
C8A N1A C1A C2A 179.44(13)
C8A N1A C1A C6A -0.01(15)
C6A C1A C2A C3A -1.0(2)
N1A C1A C2A C3A 179.60(13)
C1A C2A C3A C4A 0.5(2)
C2A C3A C4A C5A 0.0(2)
C3A C4A C5A C6A 0.0(2)
C4A C5A C6A C1A -0.5(2)
C4A C5A C6A C7A 179.70(14)
C2A C1A C6A C5A 1.0(2)
N1A C1A C6A C5A -179.46(12)
C2A C1A C6A C7A -179.12(13)
N1A C1A C6A C7A 0.37(15)
C5A C6A C7A C8A 179.25(14)
C1A C6A C7A C8A -0.56(15)
C1A N1A C8A O1A 179.98(13)
C1A N1A C8A C7A -0.36(15)
C6A C7A C8A O1A -179.79(13)
C6A C7A C8A N1A 0.55(15)
